data_4066306
loop_
_publ_author_name
'Birkmann, Birgit'
'Voss, Tanja'
'Geier, Stephen J.'
'Ullrich, Matthias'
'Kehr, Gerald'
'Erker, Gerhard'
'Stephan, Douglas W.'

_publ_section_title
;
 Frustrated Lewis Pairs and Ring-Opening of THF, Dioxane, and
 Thioxane&#x2020;
;
_journal_issue 21
_journal_name_full Organometallics
_journal_page_first 5310
_journal_paper_doi 10.1021/om1003896
_journal_volume 29
_journal_year 2010
_chemical_formula_sum 'C32 H24 B F15 N2 O S'
_chemical_formula_weight 780.40
_chemical_name_systematic
; 
 ? 
;
_space_group_IT_number 2
_symmetry_cell_setting triclinic
_symmetry_space_group_name_Hall '-P 1'
_symmetry_space_group_name_H-M 'P -1'
_atom_sites_solution_hydrogens geom
_atom_sites_solution_primary direct
_atom_sites_solution_secondary difmap
_audit_creation_method SHELXL-97
_cell_angle_alpha 92.10(4)
_cell_angle_beta 108.09(4)
_cell_angle_gamma 95.89(3)
_cell_formula_units_Z 2
_cell_length_a 10.385(9)
_cell_length_b 11.969(9)
_cell_length_c 13.687(11)
_cell_measurement_temperature 150(2)
_cell_volume 1604(2)
_computing_structure_refinement 'SHELXL-97 (Sheldrick, 1997)'
_computing_structure_solution 'SHELXS-97 (Sheldrick, 1990)'
_diffrn_ambient_temperature 150(2)
_diffrn_measured_fraction_theta_full 0.960
_diffrn_measured_fraction_theta_max 0.960
_diffrn_radiation_monochromator graphite
_diffrn_radiation_source 'fine-focus sealed tube'
_diffrn_radiation_type MoK\a
_diffrn_radiation_wavelength 0.71073
_diffrn_reflns_av_R_equivalents 0.0757
_diffrn_reflns_av_sigmaI/netI 0.1102
_diffrn_reflns_limit_h_max 13
_diffrn_reflns_limit_h_min -13
_diffrn_reflns_limit_k_max 15
_diffrn_reflns_limit_k_min -15
_diffrn_reflns_limit_l_max 17
_diffrn_reflns_limit_l_min -17
_diffrn_reflns_number 24565
_diffrn_reflns_theta_full 27.69
_diffrn_reflns_theta_max 27.69
_diffrn_reflns_theta_min 1.57
_exptl_absorpt_coefficient_mu 0.220
_exptl_absorpt_correction_T_max 0.9656
_exptl_absorpt_correction_T_min 0.9409
_exptl_absorpt_correction_type multi-scan
_exptl_absorpt_process_details SADABS
_exptl_crystal_colour colourless
_exptl_crystal_density_diffrn 1.615
_exptl_crystal_density_method 'not measured'
_exptl_crystal_description block
_exptl_crystal_F_000 788
_exptl_crystal_size_max 0.28
_exptl_crystal_size_mid 0.21
_exptl_crystal_size_min 0.16
_refine_diff_density_max 0.318
_refine_diff_density_min -0.345
_refine_diff_density_rms 0.079
_refine_ls_extinction_method none
_refine_ls_goodness_of_fit_ref 0.899
_refine_ls_hydrogen_treatment noref
_refine_ls_matrix_type full
_refine_ls_number_parameters 473
_refine_ls_number_reflns 7218
_refine_ls_number_restraints 0
_refine_ls_restrained_S_all 0.899
_refine_ls_R_factor_all 0.1556
_refine_ls_R_factor_gt 0.0498
_refine_ls_shift/su_max 0.000
_refine_ls_shift/su_mean 0.000
_refine_ls_structure_factor_coef Fsqd
_refine_ls_weighting_details 'calc w=1/[\s^2^(Fo^2^)+(0.0891P)^2^+0.0000P] where P=(Fo^2^+2Fc^2^)/3'
_refine_ls_weighting_scheme calc
_refine_ls_wR_factor_gt 0.1256
_refine_ls_wR_factor_ref 0.1742
_reflns_number_gt 3049
_reflns_number_total 7218
_reflns_threshold_expression >2sigma(I)
_cod_data_source_file om1003896_si_002.cif
_cod_data_source_block sad
_cod_original_sg_symbol_H-M P-1
_cod_database_code 4066306

loop_
_symmetry_equiv_pos_as_xyz
'x, y, z'
'-x, -y, -z'

loop_
_atom_site_label
_atom_site_type_symbol
_atom_site_fract_x
_atom_site_fract_y
_atom_site_fract_z
_atom_site_U_iso_or_equiv
_atom_site_adp_type
_atom_site_occupancy
_atom_site_symmetry_multiplicity
_atom_site_calc_flag
_atom_site_refinement_flags
B1 B 0.9130(4) 0.2508(3) 0.2306(3) 0.0352(8) Uani 1 1 d .
C1 C 0.7958(3) 0.3360(2) 0.1901(2) 0.0347(7) Uani 1 1 d .
C2 C 0.8221(3) 0.4341(3) 0.1455(2) 0.0415(8) Uani 1 1 d .
C3 C 0.7324(4) 0.5119(3) 0.1158(3) 0.0487(9) Uani 1 1 d .
C4 C 0.6088(4) 0.4956(3) 0.1314(3) 0.0501(9) Uani 1 1 d .
C5 C 0.5754(3) 0.4017(3) 0.1750(3) 0.0476(9) Uani 1 1 d .
C6 C 0.6679(3) 0.3252(3) 0.2030(2) 0.0427(8) Uani 1 1 d .
C7 C 1.0119(3) 0.3138(2) 0.3429(2) 0.0373(8) Uani 1 1 d .
C8 C 1.1351(3) 0.3800(2) 0.3581(2) 0.0401(8) Uani 1 1 d .
C9 C 1.2122(4) 0.4345(3) 0.4517(3) 0.0544(10) Uani 1 1 d .
C10 C 1.1663(4) 0.4267(3) 0.5348(3) 0.0545(10) Uani 1 1 d .
C11 C 1.0448(4) 0.3657(3) 0.5243(2) 0.0486(9) Uani 1 1 d .
C12 C 0.9720(3) 0.3116(2) 0.4309(2) 0.0406(8) Uani 1 1 d .
C13 C 0.8511(3) 0.1194(2) 0.2410(2) 0.0349(7) Uani 1 1 d .
C14 C 0.9141(3) 0.0504(2) 0.3149(2) 0.0374(8) Uani 1 1 d .
C15 C 0.8686(4) -0.0620(3) 0.3150(3) 0.0440(8) Uani 1 1 d .
C16 C 0.7564(4) -0.1111(3) 0.2411(3) 0.0463(9) Uani 1 1 d .
C17 C 0.6916(3) -0.0475(3) 0.1644(3) 0.0435(8) Uani 1 1 d .
C18 C 0.7404(3) 0.0635(3) 0.1659(3) 0.0422(8) Uani 1 1 d .
C19 C 1.0923(3) 0.1789(3) 0.1726(3) 0.0445(8) Uani 1 1 d .
H19A H 1.0567 0.0980 0.1586 0.053 Uiso 1 1 calc R
H19B H 1.1487 0.1918 0.2460 0.053 Uiso 1 1 calc R
C20 C 1.1776(3) 0.2115(3) 0.1047(2) 0.0462(8) Uani 1 1 d .
H20A H 1.2739 0.2037 0.1429 0.055 Uiso 1 1 calc R
H20B H 1.1721 0.2920 0.0920 0.055 Uiso 1 1 calc R
C21 C 0.9548(4) 0.1436(3) -0.0717(3) 0.0633(11) Uani 1 1 d .
H21A H 0.9124 0.0795 -0.1234 0.076 Uiso 1 1 calc R
H21B H 0.9116 0.1381 -0.0167 0.076 Uiso 1 1 calc R
C22 C 0.9267(4) 0.2515(3) -0.1222(3) 0.0551(10) Uani 1 1 d .
H22A H 0.9779 0.2612 -0.1720 0.066 Uiso 1 1 calc R
H22B H 0.9599 0.3153 -0.0691 0.066 Uiso 1 1 calc R
C23 C 0.7622(4) 0.3610(3) -0.2337(3) 0.0714(12) Uani 1 1 d .
H23A H 0.8118 0.3599 -0.2840 0.107 Uiso 1 1 calc R
H23B H 0.8007 0.4260 -0.1837 0.107 Uiso 1 1 calc R
H23C H 0.6657 0.3667 -0.2694 0.107 Uiso 1 1 calc R
C24 C 0.6992(4) 0.2636(3) -0.1017(3) 0.0692(11) Uani 1 1 d .
H24A H 0.6020 0.2648 -0.1384 0.104 Uiso 1 1 calc R
H24B H 0.7351 0.3333 -0.0575 0.104 Uiso 1 1 calc R
H24C H 0.7111 0.1989 -0.0593 0.104 Uiso 1 1 calc R
C25 C 0.7203(3) 0.1528(3) -0.2522(2) 0.0434(8) Uani 1 1 d .
C26 C 0.7633(4) 0.1429(3) -0.3375(3) 0.0504(9) Uani 1 1 d .
H26 H 0.8221 0.2025 -0.3507 0.060 Uiso 1 1 calc R
C27 C 0.7223(4) 0.0484(3) -0.4031(3) 0.0516(9) Uani 1 1 d .
H27 H 0.7518 0.0437 -0.4621 0.062 Uiso 1 1 calc R
C28 C 0.6374(3) -0.0422(3) -0.3853(3) 0.0449(8) Uani 1 1 d .
C29 C 0.5950(4) -0.0295(3) -0.2987(3) 0.0508(9) Uani 1 1 d .
H29 H 0.5360 -0.0884 -0.2848 0.061 Uiso 1 1 calc R
C30 C 0.6362(3) 0.0655(3) -0.2334(3) 0.0488(9) Uani 1 1 d .
H30 H 0.6065 0.0715 -0.1746 0.059 Uiso 1 1 calc R
C31 C 0.6454(4) -0.1523(3) -0.5374(3) 0.0658(11) Uani 1 1 d .
H31A H 0.6228 -0.0896 -0.5812 0.099 Uiso 1 1 calc R
H31B H 0.6006 -0.2234 -0.5768 0.099 Uiso 1 1 calc R
H31C H 0.7444 -0.1537 -0.5139 0.099 Uiso 1 1 calc R
C32 C 0.5149(4) -0.2321(3) -0.4280(3) 0.0683(11) Uani 1 1 d .
H32A H 0.5626 -0.2589 -0.3611 0.103 Uiso 1 1 calc R
H32B H 0.4973 -0.2930 -0.4819 0.103 Uiso 1 1 calc R
H32C H 0.4281 -0.2079 -0.4265 0.103 Uiso 1 1 calc R
F1 F 0.9439(2) 0.46049(15) 0.13093(18) 0.0681(6) Uani 1 1 d .
F2 F 0.7666(2) 0.60455(18) 0.0723(2) 0.0861(8) Uani 1 1 d .
F4 F 0.4550(2) 0.38592(19) 0.19240(19) 0.0791(7) Uani 1 1 d .
F5 F 0.6256(2) 0.23452(17) 0.24572(17) 0.0659(6) Uani 1 1 d .
F6 F 1.18934(19) 0.39408(16) 0.28087(15) 0.0577(5) Uani 1 1 d .
F7 F 1.3318(2) 0.49647(19) 0.45952(18) 0.0825(7) Uani 1 1 d .
F8 F 1.2410(3) 0.4798(2) 0.62543(16) 0.0895(8) Uani 1 1 d .
F9 F 0.9973(2) 0.35892(17) 0.60493(15) 0.0716(6) Uani 1 1 d .
F10 F 0.8514(2) 0.25283(17) 0.42620(14) 0.0586(5) Uani 1 1 d .
F11 F 1.0275(2) 0.09033(15) 0.39229(14) 0.0531(5) Uani 1 1 d .
F12 F 0.9382(2) -0.12394(15) 0.39070(16) 0.0655(6) Uani 1 1 d .
F13 F 0.7109(2) -0.22011(15) 0.24116(17) 0.0721(6) Uani 1 1 d .
F14 F 0.5816(2) -0.09465(17) 0.08786(16) 0.0661(6) Uani 1 1 d .
F15 F 0.6734(2) 0.11891(16) 0.08413(14) 0.0581(5) Uani 1 1 d .
F3E F 0.5207(2) 0.57274(17) 0.10335(17) 0.0757(7) Uani 1 1 d .
N1 N 0.7750(3) 0.2543(2) -0.1783(2) 0.0502(7) Uani 1 1 d .
N2 N 0.5987(3) -0.1379(3) -0.4495(2) 0.0596(8) Uani 1 1 d .
O1 O 0.9829(2) 0.24456(16) 0.15244(15) 0.0378(5) Uani 1 1 d .
S1 S 1.13204(10) 0.13227(8) -0.01741(7) 0.0566(3) Uani 1 1 d .

loop_
_atom_site_aniso_label
_atom_site_aniso_U_11
_atom_site_aniso_U_22
_atom_site_aniso_U_33
_atom_site_aniso_U_23
_atom_site_aniso_U_13
_atom_site_aniso_U_12
B1 0.039(2) 0.0343(19) 0.032(2) 0.0031(15) 0.0105(17) 0.0029(16)
C1 0.039(2) 0.0350(17) 0.0298(17) -0.0002(13) 0.0101(15) 0.0049(14)
C2 0.038(2) 0.0382(18) 0.047(2) 0.0046(15) 0.0119(17) 0.0060(16)
C3 0.061(3) 0.0328(18) 0.052(2) 0.0070(16) 0.0166(19) 0.0077(17)
C4 0.047(2) 0.046(2) 0.052(2) -0.0043(17) 0.0038(19) 0.0199(18)
C5 0.035(2) 0.052(2) 0.054(2) -0.0072(17) 0.0126(18) 0.0090(17)
C6 0.044(2) 0.0389(18) 0.046(2) 0.0041(15) 0.0163(17) 0.0037(16)
C7 0.043(2) 0.0297(16) 0.0379(18) 0.0033(13) 0.0092(16) 0.0073(15)
C8 0.048(2) 0.0326(17) 0.0384(19) 0.0003(14) 0.0129(17) 0.0015(16)
C9 0.047(2) 0.042(2) 0.061(3) -0.0040(18) -0.001(2) -0.0002(18)
C10 0.068(3) 0.044(2) 0.040(2) -0.0118(17) 0.003(2) 0.008(2)
C11 0.073(3) 0.0427(19) 0.034(2) 0.0006(15) 0.0184(19) 0.0208(19)
C12 0.045(2) 0.0318(16) 0.044(2) -0.0009(15) 0.0140(17) 0.0046(16)
C13 0.0402(19) 0.0357(16) 0.0303(17) 0.0007(14) 0.0127(16) 0.0075(15)
C14 0.045(2) 0.0329(17) 0.0351(18) -0.0007(14) 0.0137(17) 0.0059(15)
C15 0.064(2) 0.0396(19) 0.038(2) 0.0138(16) 0.0260(19) 0.0140(18)
C16 0.063(2) 0.0322(18) 0.053(2) -0.0028(17) 0.034(2) -0.0022(17)
C17 0.043(2) 0.045(2) 0.040(2) -0.0097(17) 0.0146(18) -0.0072(17)
C18 0.051(2) 0.0376(18) 0.0375(19) 0.0039(15) 0.0121(18) 0.0062(17)
C19 0.052(2) 0.0376(17) 0.051(2) 0.0029(15) 0.0243(18) 0.0114(16)
C20 0.040(2) 0.0495(19) 0.050(2) 0.0032(16) 0.0146(18) 0.0047(16)
C21 0.080(3) 0.044(2) 0.052(2) -0.0005(17) 0.001(2) 0.0073(19)
C22 0.058(3) 0.0411(19) 0.060(2) -0.0009(17) 0.009(2) 0.0080(17)
C23 0.091(3) 0.039(2) 0.082(3) 0.015(2) 0.024(3) 0.006(2)
C24 0.088(3) 0.058(2) 0.073(3) -0.007(2) 0.043(2) 0.012(2)
C25 0.045(2) 0.0425(19) 0.042(2) 0.0039(15) 0.0129(17) 0.0040(16)
C26 0.049(2) 0.056(2) 0.050(2) 0.0129(18) 0.0216(19) 0.0033(18)
C27 0.054(2) 0.065(2) 0.042(2) 0.0045(18) 0.0226(18) 0.010(2)
C28 0.037(2) 0.050(2) 0.046(2) 0.0028(16) 0.0109(17) 0.0077(17)
C29 0.053(2) 0.047(2) 0.056(2) 0.0036(17) 0.0256(19) -0.0001(17)
C30 0.058(2) 0.051(2) 0.049(2) 0.0050(17) 0.0320(19) 0.0081(18)
C31 0.068(3) 0.083(3) 0.046(2) -0.014(2) 0.018(2) 0.015(2)
C32 0.078(3) 0.055(2) 0.068(3) -0.009(2) 0.024(2) -0.005(2)
F1 0.0588(14) 0.0471(12) 0.1136(18) 0.0319(12) 0.0441(13) 0.0129(10)
F2 0.0908(17) 0.0554(14) 0.124(2) 0.0463(14) 0.0408(16) 0.0289(12)
F4 0.0429(13) 0.0881(16) 0.1129(19) 0.0070(14) 0.0312(13) 0.0180(11)
F5 0.0565(13) 0.0652(14) 0.0931(17) 0.0273(12) 0.0440(13) 0.0140(11)
F6 0.0563(13) 0.0577(12) 0.0563(13) -0.0001(10) 0.0205(11) -0.0135(10)
F7 0.0618(15) 0.0767(16) 0.0875(17) -0.0185(13) 0.0060(13) -0.0251(13)
F8 0.1096(19) 0.0837(16) 0.0504(14) -0.0288(12) -0.0042(13) 0.0039(14)
F9 0.1081(18) 0.0679(13) 0.0460(12) -0.0076(10) 0.0333(12) 0.0200(12)
F10 0.0641(14) 0.0653(13) 0.0526(12) -0.0045(10) 0.0299(11) 0.0024(11)
F11 0.0613(13) 0.0444(10) 0.0430(11) 0.0069(9) -0.0003(10) 0.0102(10)
F12 0.0900(16) 0.0457(11) 0.0661(14) 0.0215(11) 0.0279(12) 0.0161(11)
F13 0.1004(18) 0.0353(11) 0.0868(16) 0.0001(10) 0.0446(14) -0.0101(11)
F14 0.0566(13) 0.0626(13) 0.0678(14) -0.0169(11) 0.0138(12) -0.0179(10)
F15 0.0581(13) 0.0566(12) 0.0440(12) 0.0058(10) -0.0036(10) -0.0029(10)
F3E 0.0676(14) 0.0621(13) 0.0895(16) 0.0010(12) 0.0054(12) 0.0342(12)
N1 0.057(2) 0.0413(16) 0.0549(18) 0.0048(13) 0.0202(16) 0.0104(14)
N2 0.060(2) 0.063(2) 0.0537(19) -0.0137(15) 0.0195(16) -0.0027(16)
O1 0.0408(13) 0.0359(11) 0.0382(12) 0.0023(9) 0.0131(10) 0.0098(10)
S1 0.0710(7) 0.0549(6) 0.0529(6) 0.0005(4) 0.0278(5) 0.0238(5)

loop_
_atom_type_symbol
_atom_type_description
_atom_type_scat_dispersion_real
_atom_type_scat_dispersion_imag
_atom_type_scat_source
C C 0.0033 0.0016 'International Tables Vol C Tables 4.2.6.8 and 6.1.1.4'
H H 0.0000 0.0000 'International Tables Vol C Tables 4.2.6.8 and 6.1.1.4'
N N 0.0061 0.0033 'International Tables Vol C Tables 4.2.6.8 and 6.1.1.4'
O O 0.0106 0.0060 'International Tables Vol C Tables 4.2.6.8 and 6.1.1.4'
B B 0.0013 0.0007 'International Tables Vol C Tables 4.2.6.8 and 6.1.1.4'
F F 0.0171 0.0103 'International Tables Vol C Tables 4.2.6.8 and 6.1.1.4'
S S 0.1246 0.1234 'International Tables Vol C Tables 4.2.6.8 and 6.1.1.4'

loop_
_geom_angle_atom_site_label_1
_geom_angle_atom_site_label_2
_geom_angle_atom_site_label_3
_geom_angle
O1 B1 C1 106.6(2)
O1 B1 C7 113.5(3)
C1 B1 C7 103.3(2)
O1 B1 C13 106.5(2)
C1 B1 C13 114.2(3)
C7 B1 C13 112.7(3)
C2 C1 C6 112.5(3)
C2 C1 B1 121.3(3)
C6 C1 B1 125.9(3)
F1 C2 C3 115.1(3)
F1 C2 C1 120.6(3)
C3 C2 C1 124.4(3)
F2 C3 C4 120.1(3)
F2 C3 C2 120.2(3)
C4 C3 C2 119.7(3)
F3E C4 C5 120.5(3)
F3E C4 C3 119.9(3)
C5 C4 C3 119.6(3)
F4 C5 C4 120.1(3)
F4 C5 C6 121.0(3)
C4 C5 C6 118.9(3)
F5 C6 C5 114.7(3)
F5 C6 C1 120.4(3)
C5 C6 C1 124.9(3)
C8 C7 C12 112.9(3)
C8 C7 B1 125.0(3)
C12 C7 B1 121.9(3)
F6 C8 C9 115.0(3)
F6 C8 C7 121.5(3)
C9 C8 C7 123.5(3)
F7 C9 C10 120.7(3)
F7 C9 C8 119.4(4)
C10 C9 C8 119.9(3)
F8 C10 C11 120.7(3)
F8 C10 C9 119.8(4)
C11 C10 C9 119.5(3)
F9 C11 C10 120.1(3)
F9 C11 C12 120.8(4)
C10 C11 C12 119.1(3)
F10 C12 C11 115.7(3)
F10 C12 C7 119.2(3)
C11 C12 C7 125.2(3)
C18 C13 C14 112.6(3)
C18 C13 B1 121.9(3)
C14 C13 B1 124.8(3)
F11 C14 C13 120.7(3)
F11 C14 C15 115.7(3)
C13 C14 C15 123.6(3)
C16 C15 F12 119.6(3)
C16 C15 C14 120.8(3)
F12 C15 C14 119.5(3)
F13 C16 C15 121.2(3)
F13 C16 C17 120.7(3)
C15 C16 C17 118.1(3)
F14 C17 C16 119.7(3)
F14 C17 C18 120.8(3)
C16 C17 C18 119.6(3)
F15 C18 C17 115.5(3)
F15 C18 C13 119.3(3)
C17 C18 C13 125.1(3)
O1 C19 C20 109.0(3)
O1 C19 H19A 109.9
C20 C19 H19A 109.9
O1 C19 H19B 109.9
C20 C19 H19B 109.9
H19A C19 H19B 108.3
C19 C20 S1 116.0(2)
C19 C20 H20A 108.3
S1 C20 H20A 108.3
C19 C20 H20B 108.3
S1 C20 H20B 108.3
H20A C20 H20B 107.4
C22 C21 S1 113.2(3)
C22 C21 H21A 108.9
S1 C21 H21A 108.9
C22 C21 H21B 108.9
S1 C21 H21B 108.9
H21A C21 H21B 107.8
C21 C22 N1 112.4(3)
C21 C22 H22A 109.1
N1 C22 H22A 109.1
C21 C22 H22B 109.1
N1 C22 H22B 109.1
H22A C22 H22B 107.9
N1 C23 H23A 109.5
N1 C23 H23B 109.5
H23A C23 H23B 109.5
N1 C23 H23C 109.5
H23A C23 H23C 109.5
H23B C23 H23C 109.5
N1 C24 H24A 109.5
N1 C24 H24B 109.5
H24A C24 H24B 109.5
N1 C24 H24C 109.5
H24A C24 H24C 109.5
H24B C24 H24C 109.5
C30 C25 C26 119.2(3)
C30 C25 N1 121.6(3)
C26 C25 N1 119.0(3)
C27 C26 C25 120.6(3)
C27 C26 H26 119.7
C25 C26 H26 119.7
C26 C27 C28 121.4(3)
C26 C27 H27 119.3
C28 C27 H27 119.3
N2 C28 C29 121.8(3)
N2 C28 C27 121.5(3)
C29 C28 C27 116.7(3)
C30 C29 C28 121.6(3)
C30 C29 H29 119.2
C28 C29 H29 119.2
C29 C30 C25 120.4(3)
C29 C30 H30 119.8
C25 C30 H30 119.8
N2 C31 H31A 109.5
N2 C31 H31B 109.5
H31A C31 H31B 109.5
N2 C31 H31C 109.5
H31A C31 H31C 109.5
H31B C31 H31C 109.5
N2 C32 H32A 109.5
N2 C32 H32B 109.5
H32A C32 H32B 109.5
N2 C32 H32C 109.5
H32A C32 H32C 109.5
H32B C32 H32C 109.5
C25 N1 C24 112.3(3)
C25 N1 C23 111.2(3)
C24 N1 C23 106.2(3)
C25 N1 C22 109.8(2)
C24 N1 C22 110.0(3)
C23 N1 C22 107.1(3)
C28 N2 C31 121.8(3)
C28 N2 C32 120.7(3)
C31 N2 C32 117.4(3)
C19 O1 B1 116.9(2)
C21 S1 C20 103.22(17)

loop_
_geom_bond_atom_site_label_1
_geom_bond_atom_site_label_2
_geom_bond_distance
B1 O1 1.471(4)
B1 C1 1.645(5)
B1 C7 1.661(5)
B1 C13 1.664(5)
C1 C2 1.385(4)
C1 C6 1.386(4)
C2 F1 1.348(4)
C2 C3 1.367(4)
C3 F2 1.345(4)
C3 C4 1.362(5)
C4 F3E 1.349(4)
C4 C5 1.355(5)
C5 F4 1.340(4)
C5 C6 1.374(5)
C6 F5 1.350(4)
C7 C8 1.386(4)
C7 C12 1.391(4)
C8 F6 1.351(4)
C8 C9 1.379(5)
C9 F7 1.351(4)
C9 C10 1.366(5)
C10 F8 1.337(4)
C10 C11 1.355(5)
C11 F9 1.343(4)
C11 C12 1.365(4)
C12 F10 1.354(4)
C13 C18 1.373(4)
C13 C14 1.377(4)
C14 F11 1.345(4)
C14 C15 1.380(4)
C15 C16 1.346(5)
C15 F12 1.359(4)
C16 F13 1.341(4)
C16 C17 1.363(5)
C17 F14 1.342(4)
C17 C18 1.370(4)
C18 F15 1.357(4)
C19 O1 1.410(4)
C19 C20 1.505(4)
C19 H19A 0.9900
C19 H19B 0.9900
C20 S1 1.794(4)
C20 H20A 0.9900
C20 H20B 0.9900
C21 C22 1.500(5)
C21 S1 1.779(4)
C21 H21A 0.9900
C21 H21B 0.9900
C22 N1 1.528(5)
C22 H22A 0.9900
C22 H22B 0.9900
C23 N1 1.506(4)
C23 H23A 0.9800
C23 H23B 0.9800
C23 H23C 0.9800
C24 N1 1.501(4)
C24 H24A 0.9800
C24 H24B 0.9800
C24 H24C 0.9800
C25 C30 1.376(5)
C25 C26 1.379(5)
C25 N1 1.495(4)
C26 C27 1.361(5)
C26 H26 0.9500
C27 C28 1.403(5)
C27 H27 0.9500
C28 N2 1.364(4)
C28 C29 1.395(5)
C29 C30 1.365(5)
C29 H29 0.9500
C30 H30 0.9500
C31 N2 1.441(4)
C31 H31A 0.9800
C31 H31B 0.9800
C31 H31C 0.9800
C32 N2 1.447(5)
C32 H32A 0.9800
C32 H32B 0.9800
C32 H32C 0.9800
